data_4067829
loop_
_publ_author_name
'Maheswari, K.'
'Reddy, N. Dastagiri'

_publ_section_title
;
 Reactions of N-Monosubstituted Amidines with AlMe3and AlMeCl2: Formation
 of Fused Triazaalane Heterocycles
;
_journal_issue 1
_journal_name_full Organometallics
_journal_page_first 197
_journal_paper_doi 10.1021/om2007375
_journal_volume 31
_journal_year 2012
_chemical_formula_sum 'C71 H84 Al3 Cl5 N6'
_chemical_formula_weight 1279.63
_chemical_name_systematic
;
 ?
;
_space_group_IT_number 2
_symmetry_cell_setting triclinic
_symmetry_space_group_name_Hall '-P 1'
_symmetry_space_group_name_H-M 'P -1'
_atom_sites_solution_hydrogens geom
_atom_sites_solution_primary direct
_atom_sites_solution_secondary difmap
_audit_creation_method SHELXL-97
_cell_angle_alpha 105.641(3)
_cell_angle_beta 108.308(3)
_cell_angle_gamma 104.256(3)
_cell_formula_units_Z 2
_cell_length_a 14.8034(5)
_cell_length_b 15.4522(6)
_cell_length_c 17.9574(6)
_cell_measurement_reflns_used 12316
_cell_measurement_temperature 150(2)
_cell_measurement_theta_max 29.2807
_cell_measurement_theta_min 2.7207
_cell_volume 3500.6(3)
_computing_cell_refinement
;
'Fri Nov 19 09:00:56 2010'
;
_computing_data_collection
;
'Fri Nov 19 09:00:56 2010'
;
_computing_data_reduction
;
'Fri Nov 19 09:00:56 2010'
;
_computing_molecular_graphics 'ORTEP-III & Olex 2'
_computing_publication_material Wingx
_computing_structure_refinement 'SHELXL-97 (Sheldrick, 1997)'
_computing_structure_solution 'SHELXS-97 (Sheldrick, 1990)'
_diffrn_ambient_temperature 150(2)
_diffrn_detector_area_resol_mean 15.9821
_diffrn_measured_fraction_theta_full 0.998
_diffrn_measured_fraction_theta_max 0.833
_diffrn_measurement_device_type 'Xcalibur, Eos'
_diffrn_measurement_method '\w scans'
_diffrn_radiation_monochromator graphite
_diffrn_radiation_source 'fine-focus sealed tube'
_diffrn_radiation_type MoK\a
_diffrn_radiation_wavelength 0.71073
_diffrn_reflns_av_R_equivalents 0.0371
_diffrn_reflns_av_sigmaI/netI 0.0730
_diffrn_reflns_limit_h_max 19
_diffrn_reflns_limit_h_min -12
_diffrn_reflns_limit_k_max 18
_diffrn_reflns_limit_k_min -20
_diffrn_reflns_limit_l_max 24
_diffrn_reflns_limit_l_min -22
_diffrn_reflns_number 29327
_diffrn_reflns_theta_full 25.00
_diffrn_reflns_theta_max 29.35
_diffrn_reflns_theta_min 2.73
_exptl_absorpt_coefficient_mu 0.289
_exptl_absorpt_correction_T_max 0.9444
_exptl_absorpt_correction_T_min 0.9234
_exptl_absorpt_correction_type multi-scan
_exptl_absorpt_process_details
;
'Fri Nov 19 09:00:56 2010'
;
_exptl_crystal_colour colorless
_exptl_crystal_density_diffrn 1.214
_exptl_crystal_density_method 'not measured'
_exptl_crystal_F_000 1352
_exptl_crystal_size_max 0.28
_exptl_crystal_size_mid 0.28
_exptl_crystal_size_min 0.20
_refine_diff_density_max 0.566
_refine_diff_density_min -0.813
_refine_diff_density_rms 0.063
_refine_ls_extinction_method none
_refine_ls_goodness_of_fit_ref 0.969
_refine_ls_hydrogen_treatment constr
_refine_ls_matrix_type full
_refine_ls_number_parameters 780
_refine_ls_number_reflns 16036
_refine_ls_number_restraints 0
_refine_ls_restrained_S_all 0.969
_refine_ls_R_factor_all 0.0818
_refine_ls_R_factor_gt 0.0467
_refine_ls_shift/su_max 0.001
_refine_ls_shift/su_mean 0.000
_refine_ls_structure_factor_coef Fsqd
_refine_ls_weighting_details 'calc w=1/[\s^2^(Fo^2^)+(0.0739P)^2^+0.0000P] where P=(Fo^2^+2Fc^2^)/3'
_refine_ls_weighting_scheme calc
_refine_ls_wR_factor_gt 0.1221
_refine_ls_wR_factor_ref 0.1312
_reflns_number_gt 10296
_reflns_number_total 16036
_reflns_threshold_expression >2sigma(I)
_cod_data_source_file om2007375_si_001.cif
_cod_data_source_block compound_13
_cod_original_cell_volume 3500.6(2)
_cod_database_code 4067829

loop_
_symmetry_equiv_pos_as_xyz
'x, y, z'
'-x, -y, -z'

loop_
_atom_site_label
_atom_site_type_symbol
_atom_site_fract_x
_atom_site_fract_y
_atom_site_fract_z
_atom_site_U_iso_or_equiv
_atom_site_adp_type
_atom_site_occupancy
_atom_site_symmetry_multiplicity
_atom_site_calc_flag
_atom_site_refinement_flags
Cl3 Cl 0.55915(4) 0.31604(4) 0.94045(3) 0.02355(13) Uani 1 1 d .
Al2 Al 0.48617(5) 0.32377(4) 0.82129(4) 0.01193(13) Uani 1 1 d .
Cl1 Cl 0.52635(5) 0.05008(4) 0.65406(4) 0.03135(15) Uani 1 1 d .
Cl2 Cl 0.37870(5) 0.16209(5) 0.55319(4) 0.03244(16) Uani 1 1 d .
Al3 Al 0.27626(5) 0.33555(4) 0.79170(4) 0.01442(14) Uani 1 1 d .
Al1 Al 0.44525(5) 0.14530(4) 0.66910(4) 0.01633(15) Uani 1 1 d .
Cl4 Cl 0.31380(5) 0.40088(5) 0.92297(4) 0.03638(16) Uani 1 1 d .
Cl5 Cl 0.11844(5) 0.27908(5) 0.71759(5) 0.03960(17) Uani 1 1 d .
N1 N 0.53806(13) 0.26966(12) 0.74583(10) 0.0139(4) Uani 1 1 d .
N2 N 0.34683(13) 0.09935(12) 0.70909(11) 0.0143(4) Uani 1 1 d .
N3 N 0.34703(12) 0.25256(11) 0.77279(10) 0.0121(4) Uani 1 1 d .
N6 N 0.65043(13) 0.27285(13) 0.68009(11) 0.0175(4) Uani 1 1 d .
H6 H 0.6179 0.2121 0.6514 0.021 Uiso 1 1 calc R
C1 C 0.30762(15) 0.15727(15) 0.74811(12) 0.0139(4) Uani 1 1 d .
C46 C 0.91285(18) 0.37387(17) 0.69468(15) 0.0269(5) Uani 1 1 d .
H46 H 0.9798 0.3849 0.7286 0.032 Uiso 1 1 calc R
C44 C 0.73539(16) 0.31878(15) 0.66303(14) 0.0178(5) Uani 1 1 d .
C47 C 0.89307(19) 0.39753(18) 0.62395(16) 0.0303(6) Uani 1 1 d .
H47 H 0.9468 0.4247 0.6111 0.036 Uiso 1 1 calc R
C30 C 0.16318(18) 0.45644(17) 0.56852(15) 0.0259(5) Uani 1 1 d .
H30 H 0.1390 0.4276 0.5099 0.031 Uiso 1 1 calc R
C28 C 0.16708(17) 0.57185(16) 0.68971(15) 0.0219(5) Uani 1 1 d .
H28 H 0.1448 0.6198 0.7124 0.026 Uiso 1 1 calc R
C48 C 0.79455(19) 0.38133(17) 0.57226(16) 0.0280(6) Uani 1 1 d .
H48 H 0.7825 0.3972 0.5245 0.034 Uiso 1 1 calc R
C49 C 0.71204(17) 0.34134(15) 0.59039(14) 0.0205(5) Uani 1 1 d .
C32 C 0.27047(16) 0.59512(15) 0.83881(13) 0.0180(5) Uani 1 1 d .
H32 H 0.3259 0.5758 0.8672 0.022 Uiso 1 1 calc R
C31 C 0.22979(16) 0.42531(15) 0.61938(13) 0.0191(5) Uani 1 1 d .
C27 C 0.23481(16) 0.54472(15) 0.74367(13) 0.0166(5) Uani 1 1 d .
C11 C 0.25157(17) -0.07494(16) 0.61821(15) 0.0246(5) Uani 1 1 d .
C45 C 0.83441(17) 0.33379(16) 0.71642(14) 0.0212(5) Uani 1 1 d .
C10 C 0.31698(16) -0.00225(14) 0.69895(14) 0.0175(5) Uani 1 1 d .
C21 C 0.48153(15) 0.59127(14) 0.80891(13) 0.0152(4) Uani 1 1 d .
C33 C 0.18364(18) 0.56274(18) 0.86609(15) 0.0266(5) Uani 1 1 d .
H33A H 0.1273 0.5788 0.8375 0.040 Uiso 1 1 calc R
H33B H 0.2074 0.5948 0.9262 0.040 Uiso 1 1 calc R
H33C H 0.1619 0.4943 0.8516 0.040 Uiso 1 1 calc R
C22 C 0.54633(16) 0.65939(15) 0.88949(14) 0.0189(5) Uani 1 1 d .
H22 H 0.5566 0.6418 0.9363 0.023 Uiso 1 1 calc R
C43 C 0.66835(19) 0.48784(17) 0.74965(17) 0.0284(6) Uani 1 1 d .
H43 H 0.6309 0.4669 0.6916 0.034 Uiso 1 1 calc R
C3 C 0.61747(15) 0.31536(15) 0.73596(13) 0.0148(4) Uani 1 1 d .
C29 C 0.13239(17) 0.52856(17) 0.60275(15) 0.0257(5) Uani 1 1 d .
H29 H 0.0882 0.5483 0.5675 0.031 Uiso 1 1 calc R
C35 C 0.26122(17) 0.34420(16) 0.57948(14) 0.0221(5) Uani 1 1 d .
H35 H 0.3009 0.3278 0.6249 0.026 Uiso 1 1 calc R
C25 C 0.46624(17) 0.61877(16) 0.73979(14) 0.0232(5) Uani 1 1 d .
H25 H 0.4221 0.5740 0.6857 0.028 Uiso 1 1 calc R
C15 C 0.36152(18) -0.02520(16) 0.76831(15) 0.0222(5) Uani 1 1 d .
C50 C 0.60321(18) 0.31961(17) 0.53222(15) 0.0254(5) Uani 1 1 d .
H50 H 0.5623 0.3174 0.5658 0.030 Uiso 1 1 calc R
C4 C 0.21800(16) 0.11609(15) 0.76622(14) 0.0174(5) Uani 1 1 d .
C23 C 0.59559(18) 0.75339(16) 0.90022(15) 0.0251(5) Uani 1 1 d .
H23 H 0.6388 0.7987 0.9543 0.030 Uiso 1 1 calc R
C38 C 0.67687(16) 0.42095(15) 0.78784(14) 0.0195(5) Uani 1 1 d .
C0AA C 0.5169(2) 0.71314(17) 0.75152(16) 0.0317(6) Uani 1 1 d .
H29A H 0.5073 0.7311 0.7050 0.038 Uiso 1 1 calc R
C9 C 0.22671(19) 0.14804(17) 0.84856(16) 0.0270(5) Uani 1 1 d .
H9 H 0.2888 0.1915 0.8918 0.032 Uiso 1 1 calc R
C39 C 0.73352(17) 0.45176(18) 0.87409(15) 0.0293(6) Uani 1 1 d .
H39 H 0.7390 0.4073 0.8997 0.035 Uiso 1 1 calc R
C5 C 0.12436(18) 0.05131(16) 0.70170(17) 0.0292(6) Uani 1 1 d .
H5 H 0.1177 0.0287 0.6460 0.035 Uiso 1 1 calc R
C53 C 0.85671(18) 0.30374(18) 0.79196(15) 0.0269(5) Uani 1 1 d .
H53 H 0.7992 0.2999 0.8085 0.032 Uiso 1 1 calc R
C16 C 0.20339(19) -0.05497(18) 0.54044(15) 0.0308(6) Uani 1 1 d .
H16 H 0.2164 0.0143 0.5576 0.037 Uiso 1 1 calc R
C24 C 0.58115(19) 0.78032(17) 0.83143(17) 0.0303(6) Uani 1 1 d .
H24 H 0.6146 0.8435 0.8390 0.036 Uiso 1 1 calc R
C19 C 0.3992(2) 0.0313(2) 0.92449(17) 0.0406(7) Uani 1 1 d .
H19A H 0.3297 0.0271 0.9099 0.061 Uiso 1 1 calc R
H19B H 0.4421 0.0831 0.9781 0.061 Uiso 1 1 calc R
H19C H 0.4046 -0.0283 0.9281 0.061 Uiso 1 1 calc R
C18 C 0.43346(19) 0.05031(18) 0.85620(15) 0.0283(6) Uani 1 1 d .
H18 H 0.4317 0.1133 0.8563 0.034 Uiso 1 1 calc R
C62 C 0.1538(2) 0.1400(2) 0.1785(2) 0.0537(9) Uani 1 1 d .
H62 H 0.1336 0.1907 0.1988 0.064 Uiso 1 1 calc R
C34 C 0.31233(19) 0.70509(16) 0.86684(15) 0.0268(5) Uani 1 1 d .
H34A H 0.3664 0.7238 0.8491 0.040 Uiso 1 1 calc R
H34B H 0.3381 0.7343 0.9274 0.040 Uiso 1 1 calc R
H34C H 0.2587 0.7260 0.8416 0.040 Uiso 1 1 calc R
C12 C 0.2343(2) -0.17063(17) 0.61134(18) 0.0353(7) Uani 1 1 d .
H12 H 0.1913 -0.2201 0.5592 0.042 Uiso 1 1 calc R
C8 C 0.1441(2) 0.1160(2) 0.8674(2) 0.0438(8) Uani 1 1 d .
H8 H 0.1509 0.1372 0.9232 0.053 Uiso 1 1 calc R
C40 C 0.7823(2) 0.5507(2) 0.92227(18) 0.0453(8) Uani 1 1 d .
H40 H 0.8217 0.5722 0.9800 0.054 Uiso 1 1 calc R
C6 C 0.0412(2) 0.0207(2) 0.7210(2) 0.0461(8) Uani 1 1 d .
H6A H -0.0216 -0.0214 0.6780 0.055 Uiso 1 1 calc R
C64 C 0.0410(2) 0.7325(2) 0.85741(19) 0.0428(7) Uani 1 1 d .
C1AA C 0.2503(2) -0.08300(19) 0.47649(17) 0.0413(7) Uani 1 1 d .
H53A H 0.2343 -0.1514 0.4562 0.062 Uiso 1 1 calc R
H53B H 0.3230 -0.0504 0.5037 0.062 Uiso 1 1 calc R
H53C H 0.2227 -0.0647 0.4297 0.062 Uiso 1 1 calc R
C42 C 0.7161(2) 0.58584(19) 0.7988(2) 0.0430(8) Uani 1 1 d .
H42 H 0.7101 0.6308 0.7738 0.052 Uiso 1 1 calc R
C69 C 0.1043(2) 0.8122(2) 0.8531(2) 0.0498(8) Uani 1 1 d .
H69 H 0.1550 0.8608 0.9029 0.060 Uiso 1 1 calc R
C66 C -0.0444(3) 0.6698(3) 0.7060(2) 0.0557(9) Uani 1 1 d .
H66 H -0.0952 0.6218 0.6559 0.067 Uiso 1 1 calc R
C52 C 0.5918(2) 0.3967(2) 0.49569(19) 0.0431(7) Uani 1 1 d .
H52A H 0.6282 0.3983 0.4600 0.065 Uiso 1 1 calc R
H52B H 0.6191 0.4585 0.5411 0.065 Uiso 1 1 calc R
H52C H 0.5208 0.3819 0.4631 0.065 Uiso 1 1 calc R
C41 C 0.7724(2) 0.6163(2) 0.8846(2) 0.0501(9) Uani 1 1 d .
H41 H 0.8041 0.6819 0.9174 0.060 Uiso 1 1 calc R
C13 C 0.2785(2) -0.19375(18) 0.67881(19) 0.0402(7) Uani 1 1 d .
H13 H 0.2655 -0.2580 0.6721 0.048 Uiso 1 1 calc R
C7 C 0.0513(2) 0.0524(2) 0.8032(2) 0.0506(9) Uani 1 1 d .
H7 H -0.0044 0.0311 0.8159 0.061 Uiso 1 1 calc R
C54 C 0.8630(3) 0.2037(2) 0.7674(2) 0.0494(8) Uani 1 1 d .
H54A H 0.7982 0.1575 0.7248 0.074 Uiso 1 1 calc R
H54B H 0.8802 0.1868 0.8164 0.074 Uiso 1 1 calc R
H54C H 0.9145 0.2037 0.7457 0.074 Uiso 1 1 calc R
C51 C 0.5604(2) 0.21977(19) 0.46129(16) 0.0362(6) Uani 1 1 d .
H51A H 0.4906 0.2057 0.4261 0.054 Uiso 1 1 calc R
H51B H 0.5643 0.1719 0.4857 0.054 Uiso 1 1 calc R
H51C H 0.5997 0.2192 0.4277 0.054 Uiso 1 1 calc R
C14 C 0.3421(2) -0.12173(18) 0.75647(18) 0.0344(6) Uani 1 1 d .
H14 H 0.3727 -0.1379 0.8018 0.041 Uiso 1 1 calc R
C37 C 0.3287(2) 0.3754(2) 0.5355(2) 0.0489(8) Uani 1 1 d .
H37A H 0.3481 0.3231 0.5118 0.073 Uiso 1 1 calc R
H37B H 0.3888 0.4298 0.5759 0.073 Uiso 1 1 calc R
H37C H 0.2919 0.3929 0.4912 0.073 Uiso 1 1 calc R
C20 C 0.5436(2) 0.0546(2) 0.87706(18) 0.0437(7) Uani 1 1 d .
H20A H 0.5469 -0.0070 0.8760 0.066 Uiso 1 1 calc R
H20B H 0.5875 0.1029 0.9324 0.066 Uiso 1 1 calc R
H20C H 0.5655 0.0706 0.8359 0.066 Uiso 1 1 calc R
C65 C -0.0335(2) 0.6608(2) 0.7826(2) 0.0475(8) Uani 1 1 d .
H65 H -0.0763 0.6064 0.7837 0.057 Uiso 1 1 calc R
C55 C 0.9526(2) 0.3764(2) 0.86806(18) 0.0530(9) Uani 1 1 d .
H55A H 1.0116 0.3739 0.8572 0.079 Uiso 1 1 calc R
H55B H 0.9561 0.3613 0.9171 0.079 Uiso 1 1 calc R
H55C H 0.9506 0.4400 0.8779 0.079 Uiso 1 1 calc R
C36 C 0.1680(2) 0.2537(2) 0.51728(19) 0.0472(8) Uani 1 1 d .
H36A H 0.1308 0.2665 0.4697 0.071 Uiso 1 1 calc R
H36B H 0.1248 0.2362 0.5451 0.071 Uiso 1 1 calc R
H36C H 0.1901 0.2018 0.4980 0.071 Uiso 1 1 calc R
C57 C 0.2129(3) 0.1119(3) 0.2341(2) 0.0692(12) Uani 1 1 d .
C63 C 0.0550(3) 0.7235(3) 0.9411(2) 0.0659(10) Uani 1 1 d .
H63A H 0.0273 0.7645 0.9700 0.099 Uiso 1 1 calc R
H63B H 0.1264 0.7423 0.9750 0.099 Uiso 1 1 calc R
H63C H 0.0202 0.6578 0.9320 0.099 Uiso 1 1 calc R
C17 C 0.0871(2) -0.1100(2) 0.4956(2) 0.0541(9) Uani 1 1 d .
H17A H 0.0583 -0.0882 0.4517 0.081 Uiso 1 1 calc R
H17B H 0.0572 -0.0984 0.5359 0.081 Uiso 1 1 calc R
H17C H 0.0732 -0.1778 0.4713 0.081 Uiso 1 1 calc R
C61 C 0.1226(3) 0.0950(3) 0.0924(3) 0.0616(10) Uani 1 1 d .
H61 H 0.0819 0.1157 0.0554 0.074 Uiso 1 1 calc R
C68 C 0.0936(3) 0.8206(3) 0.7771(3) 0.0557(9) Uani 1 1 d .
H68 H 0.1366 0.8746 0.7755 0.067 Uiso 1 1 calc R
C59 C 0.2097(3) -0.0092(3) 0.1161(3) 0.0759(13) Uani 1 1 d .
H59 H 0.2284 -0.0604 0.0945 0.091 Uiso 1 1 calc R
C67 C 0.0195(3) 0.7493(3) 0.7034(2) 0.0608(10) Uani 1 1 d .
H67 H 0.0123 0.7547 0.6517 0.073 Uiso 1 1 calc R
C60 C 0.1507(3) 0.0216(3) 0.0618(3) 0.0703(11) Uani 1 1 d .
H60 H 0.1299 -0.0081 0.0037 0.084 Uiso 1 1 calc R
C58 C 0.2417(3) 0.0340(3) 0.2018(3) 0.0649(11) Uani 1 1 d .
H58 H 0.2818 0.0124 0.2383 0.078 Uiso 1 1 calc R
N4 N 0.33463(13) 0.43879(12) 0.76064(10) 0.0137(4) Uani 1 1 d .
N5 N 0.49638(13) 0.45092(12) 0.83852(10) 0.0141(4) Uani 1 1 d .
H5A H 0.5526 0.4928 0.8789 0.017 Uiso 1 1 calc R
C2 C 0.43403(16) 0.48986(14) 0.80075(12) 0.0138(4) Uani 1 1 d .
C26 C 0.26640(15) 0.47246(15) 0.70790(13) 0.0154(4) Uani 1 1 d .
C56 C 0.2475(4) 0.1592(5) 0.3258(3) 0.152(3) Uani 1 1 d .
H56A H 0.3055 0.2173 0.3467 0.227 Uiso 1 1 calc R
H56B H 0.2662 0.1166 0.3528 0.227 Uiso 1 1 calc R
H56C H 0.1934 0.1746 0.3380 0.227 Uiso 1 1 calc R

loop_
_atom_site_aniso_label
_atom_site_aniso_U_11
_atom_site_aniso_U_22
_atom_site_aniso_U_33
_atom_site_aniso_U_23
_atom_site_aniso_U_13
_atom_site_aniso_U_12
Cl3 0.0249(3) 0.0269(3) 0.0164(3) 0.0097(2) 0.0036(2) 0.0101(2)
Al2 0.0097(3) 0.0120(3) 0.0136(3) 0.0044(2) 0.0047(2) 0.0037(2)
Cl1 0.0312(3) 0.0214(3) 0.0462(4) 0.0090(3) 0.0234(3) 0.0115(3)
Cl2 0.0337(4) 0.0351(3) 0.0211(3) 0.0110(3) 0.0078(3) 0.0043(3)
Al3 0.0121(3) 0.0139(3) 0.0209(3) 0.0087(3) 0.0084(3) 0.0059(3)
Al1 0.0151(3) 0.0138(3) 0.0177(3) 0.0034(3) 0.0086(3) 0.0018(3)
Cl4 0.0507(4) 0.0375(4) 0.0307(3) 0.0154(3) 0.0227(3) 0.0210(3)
Cl5 0.0223(3) 0.0372(4) 0.0574(5) 0.0221(3) 0.0113(3) 0.0093(3)
N1 0.0107(9) 0.0150(9) 0.0159(9) 0.0050(7) 0.0071(7) 0.0034(7)
N2 0.0125(9) 0.0121(9) 0.0175(9) 0.0057(7) 0.0062(7) 0.0030(7)
N3 0.0097(8) 0.0114(8) 0.0160(9) 0.0065(7) 0.0058(7) 0.0026(7)
N6 0.0158(9) 0.0139(9) 0.0200(9) 0.0022(7) 0.0111(8) 0.0003(7)
C1 0.0111(10) 0.0173(11) 0.0117(10) 0.0071(8) 0.0014(8) 0.0049(8)
C46 0.0164(12) 0.0285(13) 0.0308(13) 0.0054(11) 0.0116(11) 0.0040(10)
C44 0.0189(11) 0.0140(11) 0.0229(11) 0.0043(9) 0.0146(10) 0.0045(9)
C47 0.0232(13) 0.0297(14) 0.0387(15) 0.0111(11) 0.0210(12) 0.0015(11)
C30 0.0209(12) 0.0266(13) 0.0188(12) 0.0099(10) -0.0006(10) 0.0001(10)
C28 0.0149(11) 0.0195(11) 0.0297(13) 0.0131(10) 0.0049(10) 0.0047(9)
C48 0.0331(15) 0.0255(13) 0.0298(13) 0.0114(11) 0.0206(12) 0.0068(11)
C49 0.0229(12) 0.0163(11) 0.0241(12) 0.0051(9) 0.0142(10) 0.0065(9)
C32 0.0168(11) 0.0167(11) 0.0200(11) 0.0066(9) 0.0049(9) 0.0087(9)
C31 0.0137(11) 0.0189(11) 0.0192(11) 0.0085(9) 0.0027(9) 0.0007(9)
C27 0.0108(10) 0.0163(11) 0.0212(11) 0.0100(9) 0.0046(9) 0.0017(8)
C11 0.0201(12) 0.0176(12) 0.0339(13) 0.0040(10) 0.0166(11) 0.0025(10)
C45 0.0199(12) 0.0170(11) 0.0246(12) 0.0030(9) 0.0121(10) 0.0048(9)
C10 0.0153(11) 0.0104(10) 0.0300(12) 0.0058(9) 0.0152(10) 0.0039(9)
C21 0.0107(10) 0.0140(10) 0.0200(11) 0.0065(9) 0.0059(9) 0.0034(8)
C33 0.0248(13) 0.0318(14) 0.0285(13) 0.0130(11) 0.0130(11) 0.0142(11)
C22 0.0164(11) 0.0189(11) 0.0195(11) 0.0063(9) 0.0061(9) 0.0058(9)
C43 0.0296(14) 0.0210(12) 0.0387(15) 0.0093(11) 0.0229(12) 0.0062(11)
C3 0.0123(10) 0.0159(10) 0.0140(10) 0.0056(8) 0.0030(9) 0.0047(8)
C29 0.0152(12) 0.0299(13) 0.0281(13) 0.0191(11) -0.0007(10) 0.0050(10)
C35 0.0214(12) 0.0219(12) 0.0158(11) 0.0048(9) 0.0042(10) 0.0032(10)
C25 0.0214(12) 0.0222(12) 0.0207(12) 0.0099(10) 0.0054(10) 0.0014(10)
C15 0.0272(13) 0.0183(11) 0.0324(13) 0.0132(10) 0.0204(11) 0.0117(10)
C50 0.0251(13) 0.0299(13) 0.0266(13) 0.0146(11) 0.0133(11) 0.0107(11)
C4 0.0172(11) 0.0119(10) 0.0311(12) 0.0123(9) 0.0136(10) 0.0086(9)
C23 0.0208(12) 0.0165(11) 0.0269(13) 0.0022(10) 0.0046(10) 0.0018(9)
C38 0.0115(11) 0.0176(11) 0.0270(12) 0.0011(9) 0.0137(10) 0.0016(9)
C0AA 0.0337(15) 0.0272(13) 0.0322(14) 0.0190(11) 0.0100(12) 0.0040(11)
C9 0.0306(14) 0.0247(13) 0.0391(14) 0.0191(11) 0.0226(12) 0.0129(11)
C39 0.0145(12) 0.0341(14) 0.0268(13) -0.0014(11) 0.0084(10) 0.0025(10)
C5 0.0185(12) 0.0189(12) 0.0471(16) 0.0099(11) 0.0133(12) 0.0047(10)
C53 0.0202(12) 0.0360(14) 0.0269(13) 0.0126(11) 0.0116(11) 0.0105(11)
C16 0.0253(13) 0.0209(13) 0.0273(13) -0.0034(10) 0.0040(11) 0.0004(10)
C24 0.0287(14) 0.0166(12) 0.0441(16) 0.0135(11) 0.0143(12) 0.0044(10)
C19 0.058(2) 0.0471(17) 0.0375(16) 0.0245(14) 0.0268(15) 0.0343(15)
C18 0.0376(15) 0.0276(13) 0.0293(13) 0.0180(11) 0.0136(12) 0.0192(12)
C62 0.0300(17) 0.0460(19) 0.073(2) 0.0143(17) 0.0201(17) 0.0041(14)
C34 0.0295(14) 0.0202(12) 0.0289(13) 0.0100(10) 0.0066(11) 0.0124(10)
C12 0.0357(15) 0.0148(12) 0.0467(16) -0.0020(11) 0.0253(13) -0.0011(11)
C8 0.057(2) 0.0457(18) 0.067(2) 0.0379(16) 0.0508(18) 0.0275(16)
C40 0.0184(13) 0.0479(19) 0.0359(16) -0.0181(14) 0.0110(12) -0.0050(13)
C6 0.0213(14) 0.0274(15) 0.086(2) 0.0178(15) 0.0252(16) 0.0023(12)
C64 0.0433(17) 0.0539(19) 0.0483(18) 0.0207(15) 0.0249(15) 0.0354(16)
C1AA 0.0526(19) 0.0290(15) 0.0274(14) 0.0007(11) 0.0123(13) 0.0068(13)
C42 0.0411(17) 0.0201(14) 0.075(2) 0.0135(14) 0.0386(17) 0.0082(12)
C69 0.0429(18) 0.0440(18) 0.065(2) 0.0154(16) 0.0217(17) 0.0251(15)
C66 0.0434(19) 0.068(2) 0.051(2) 0.0166(18) 0.0106(16) 0.0311(18)
C52 0.0481(18) 0.0530(19) 0.0446(17) 0.0339(15) 0.0201(15) 0.0261(15)
C41 0.0322(16) 0.0232(15) 0.074(2) -0.0127(15) 0.0325(17) -0.0045(12)
C13 0.0582(19) 0.0148(13) 0.062(2) 0.0163(13) 0.0423(17) 0.0119(13)
C7 0.0426(19) 0.0398(17) 0.104(3) 0.0411(19) 0.057(2) 0.0195(15)
C54 0.066(2) 0.0538(19) 0.0542(19) 0.0367(16) 0.0326(17) 0.0340(17)
C51 0.0265(14) 0.0426(16) 0.0303(14) 0.0062(12) 0.0098(12) 0.0081(12)
C14 0.0527(18) 0.0232(13) 0.0468(16) 0.0213(12) 0.0334(15) 0.0192(13)
C37 0.061(2) 0.0380(17) 0.066(2) 0.0221(15) 0.0468(18) 0.0179(15)
C20 0.0400(17) 0.0497(18) 0.0413(17) 0.0190(14) 0.0123(14) 0.0192(14)
C65 0.0377(17) 0.0470(18) 0.067(2) 0.0212(16) 0.0261(16) 0.0242(15)
C55 0.0368(18) 0.070(2) 0.0344(16) 0.0233(15) 0.0021(14) 0.0035(16)
C36 0.0349(16) 0.0314(16) 0.0470(18) -0.0071(13) 0.0071(14) 0.0029(13)
C57 0.0354(19) 0.097(3) 0.051(2) 0.022(2) 0.0173(17) -0.008(2)
C63 0.074(3) 0.080(3) 0.060(2) 0.027(2) 0.038(2) 0.042(2)
C17 0.0294(16) 0.0398(17) 0.0512(19) -0.0105(14) -0.0022(14) -0.0002(13)
C61 0.047(2) 0.057(2) 0.074(3) 0.028(2) 0.0206(19) 0.0111(17)
C68 0.053(2) 0.059(2) 0.083(3) 0.041(2) 0.036(2) 0.0369(18)
C59 0.050(2) 0.042(2) 0.123(4) 0.022(2) 0.033(3) 0.0099(18)
C67 0.058(2) 0.087(3) 0.067(2) 0.049(2) 0.029(2) 0.048(2)
C60 0.060(2) 0.068(3) 0.058(2) 0.002(2) 0.021(2) 0.013(2)
C58 0.0364(19) 0.059(2) 0.104(3) 0.049(2) 0.028(2) 0.0060(18)
N4 0.0115(9) 0.0128(9) 0.0147(9) 0.0053(7) 0.0033(7) 0.0034(7)
N5 0.0097(8) 0.0122(9) 0.0145(9) 0.0030(7) 0.0009(7) 0.0018(7)
C2 0.0164(11) 0.0144(10) 0.0111(10) 0.0039(8) 0.0072(8) 0.0052(8)
C26 0.0112(10) 0.0149(10) 0.0191(11) 0.0106(9) 0.0035(9) 0.0020(8)
C56 0.062(3) 0.281(8) 0.046(3) 0.018(4) 0.024(2) 0.001(4)

loop_
_atom_type_symbol
_atom_type_description
_atom_type_scat_dispersion_real
_atom_type_scat_dispersion_imag
_atom_type_scat_source
C C 0.0033 0.0016 'International Tables Vol C Tables 4.2.6.8 and 6.1.1.4'
H H 0.0000 0.0000 'International Tables Vol C Tables 4.2.6.8 and 6.1.1.4'
N N 0.0061 0.0033 'International Tables Vol C Tables 4.2.6.8 and 6.1.1.4'
Al Al 0.0645 0.0514 'International Tables Vol C Tables 4.2.6.8 and 6.1.1.4'
Cl Cl 0.1484 0.1585 'International Tables Vol C Tables 4.2.6.8 and 6.1.1.4'

loop_
_geom_angle_atom_site_label_1
_geom_angle_atom_site_label_2
_geom_angle_atom_site_label_3
_geom_angle
N3 Al2 N5 105.24(8)
N3 Al2 N1 106.12(8)
N5 Al2 N1 115.70(8)
N3 Al2 Cl3 111.39(6)
N5 Al2 Cl3 108.53(6)
N1 Al2 Cl3 109.79(6)
N3 Al3 N4 103.81(8)
N3 Al3 Cl5 116.27(6)
N4 Al3 Cl5 106.86(6)
N3 Al3 Cl4 110.74(6)
N4 Al3 Cl4 105.07(6)
Cl5 Al3 Cl4 112.96(4)
N1 Al1 N2 110.28(8)
N1 Al1 Cl2 105.02(6)
N2 Al1 Cl2 112.02(6)
N1 Al1 Cl1 109.42(6)
N2 Al1 Cl1 110.03(6)
Cl2 Al1 Cl1 109.94(4)
C3 N1 Al2 125.74(14)
C3 N1 Al1 122.70(14)
Al2 N1 Al1 110.50(9)
C1 N2 C10 120.51(17)
C1 N2 Al1 122.06(14)
C10 N2 Al1 117.39(13)
C1 N3 Al2 123.95(14)
C1 N3 Al3 124.74(14)
Al2 N3 Al3 109.34(8)
C3 N6 C44 126.58(18)
N3 C1 N2 121.74(18)
N3 C1 C4 117.63(18)
N2 C1 C4 120.63(18)
C47 C46 C45 121.3(2)
C45 C44 C49 123.7(2)
C45 C44 N6 119.10(19)
C49 C44 N6 117.1(2)
C48 C47 C46 120.6(2)
C29 C30 C31 121.6(2)
C29 C28 C27 120.9(2)
C47 C48 C49 121.1(2)
C44 C49 C48 116.6(2)
C44 C49 C50 121.87(19)
C48 C49 C50 121.5(2)
C27 C32 C34 111.79(18)
C27 C32 C33 110.47(18)
C34 C32 C33 110.79(19)
C30 C31 C26 117.3(2)
C30 C31 C35 120.3(2)
C26 C31 C35 122.36(19)
C28 C27 C26 118.3(2)
C28 C27 C32 118.5(2)
C26 C27 C32 123.19(19)
C12 C11 C10 116.8(2)
C12 C11 C16 119.1(2)
C10 C11 C16 124.0(2)
C46 C45 C44 116.7(2)
C46 C45 C53 120.7(2)
C44 C45 C53 122.46(19)
C15 C10 C11 121.4(2)
C15 C10 N2 118.48(19)
C11 C10 N2 119.9(2)
C25 C21 C22 119.30(19)
C25 C21 C2 122.97(19)
C22 C21 C2 117.69(18)
C23 C22 C21 120.1(2)
C42 C43 C38 119.7(3)
N1 C3 N6 123.02(19)
N1 C3 C38 120.68(19)
N6 C3 C38 116.30(18)
C30 C29 C28 120.0(2)
C31 C35 C37 111.5(2)
C31 C35 C36 111.4(2)
C37 C35 C36 110.2(2)
C21 C25 C0AA 119.9(2)
C14 C15 C10 118.6(2)
C14 C15 C18 117.9(2)
C10 C15 C18 123.44(19)
C49 C50 C52 113.1(2)
C49 C50 C51 110.2(2)
C52 C50 C51 110.9(2)
C9 C4 C5 119.3(2)
C9 C4 C1 118.7(2)
C5 C4 C1 121.9(2)
C24 C23 C22 120.6(2)
C39 C38 C43 120.3(2)
C39 C38 C3 120.0(2)
C43 C38 C3 119.4(2)
C24 C0AA C25 120.6(2)
C4 C9 C8 120.6(3)
C38 C39 C40 119.1(3)
C6 C5 C4 119.7(3)
C45 C53 C55 112.6(2)
C45 C53 C54 110.4(2)
C55 C53 C54 111.1(2)
C11 C16 C1AA 110.9(2)
C11 C16 C17 112.3(2)
C1AA C16 C17 108.3(2)
C0AA C24 C23 119.6(2)
C15 C18 C20 111.0(2)
C15 C18 C19 111.4(2)
C20 C18 C19 110.4(2)
C57 C62 C61 121.3(4)
C13 C12 C11 122.2(2)
C9 C8 C7 119.9(3)
C41 C40 C39 120.3(3)
C7 C6 C5 120.3(3)
C65 C64 C69 118.3(3)
C65 C64 C63 121.0(3)
C69 C64 C63 120.7(3)
C41 C42 C43 119.9(3)
C68 C69 C64 121.3(3)
C67 C66 C65 120.4(3)
C40 C41 C42 120.7(3)
C12 C13 C14 119.9(2)
C6 C7 C8 120.2(3)
C13 C14 C15 121.1(3)
C66 C65 C64 120.2(3)
C62 C57 C58 118.3(3)
C62 C57 C56 122.2(5)
C58 C57 C56 119.5(5)
C60 C61 C62 120.4(4)
C67 C68 C69 119.8(3)
C60 C59 C58 121.2(4)
C68 C67 C66 120.0(3)
C61 C60 C59 119.7(4)
C59 C58 C57 119.0(4)
C2 N4 C26 120.65(17)
C2 N4 Al3 119.37(14)
C26 N4 Al3 118.55(13)
C2 N5 Al2 132.83(14)
N4 C2 N5 119.13(18)
N4 C2 C21 123.95(18)
N5 C2 C21 116.89(18)
C27 C26 C31 121.82(19)
C27 C26 N4 121.02(18)
C31 C26 N4 117.08(19)

loop_
_geom_bond_atom_site_label_1
_geom_bond_atom_site_label_2
_geom_bond_distance
Cl3 Al2 2.1234(8)
Al2 N3 1.8580(17)
Al2 N5 1.8642(18)
Al2 N1 1.8668(18)
Cl1 Al1 2.1304(9)
Cl2 Al1 2.1211(9)
Al3 N3 1.8728(18)
Al3 N4 1.9253(18)
Al3 Cl5 2.0993(9)
Al3 Cl4 2.1218(9)
Al1 N1 1.8872(18)
Al1 N2 1.8881(18)
N1 C3 1.304(3)
N2 C1 1.342(3)
N2 C10 1.465(3)
N3 C1 1.329(2)
N6 C3 1.336(3)
N6 C44 1.449(3)
C1 C4 1.496(3)
C46 C47 1.379(3)
C46 C45 1.395(3)
C44 C45 1.397(3)
C44 C49 1.401(3)
C47 C48 1.377(4)
C30 C29 1.373(3)
C30 C31 1.394(3)
C28 C29 1.383(3)
C28 C27 1.391(3)
C48 C49 1.402(3)
C49 C50 1.512(3)
C32 C27 1.522(3)
C32 C34 1.533(3)
C32 C33 1.534(3)
C31 C26 1.411(3)
C31 C35 1.521(3)
C27 C26 1.392(3)
C11 C12 1.401(3)
C11 C10 1.416(3)
C11 C16 1.506(4)
C45 C53 1.516(3)
C10 C15 1.396(3)
C21 C25 1.388(3)
C21 C22 1.390(3)
C21 C2 1.497(3)
C22 C23 1.385(3)
C43 C42 1.390(3)
C43 C38 1.395(3)
C3 C38 1.504(3)
C35 C37 1.523(3)
C35 C36 1.532(3)
C25 C0AA 1.389(3)
C15 C14 1.390(3)
C15 C18 1.525(3)
C50 C52 1.527(3)
C50 C51 1.535(3)
C4 C9 1.379(3)
C4 C5 1.396(3)
C23 C24 1.379(3)
C38 C39 1.385(3)
C0AA C24 1.376(3)
C9 C8 1.381(3)
C39 C40 1.400(4)
C5 C6 1.389(4)
C53 C55 1.520(4)
C53 C54 1.524(4)
C16 C1AA 1.539(4)
C16 C17 1.541(3)
C19 C18 1.536(3)
C18 C20 1.534(4)
C62 C57 1.350(5)
C62 C61 1.378(5)
C12 C13 1.369(4)
C8 C7 1.382(5)
C40 C41 1.373(5)
C6 C7 1.370(4)
C64 C65 1.383(4)
C64 C69 1.389(4)
C64 C63 1.502(4)
C42 C41 1.380(5)
C69 C68 1.370(5)
C66 C67 1.375(5)
C66 C65 1.383(5)
C13 C14 1.376(4)
C57 C58 1.414(5)
C57 C56 1.465(5)
C61 C60 1.342(5)
C68 C67 1.369(5)
C59 C60 1.364(6)
C59 C58 1.367(6)
N4 C2 1.328(3)
N4 C26 1.453(3)
N5 C2 1.332(3)
